data_7121189
loop_
_publ_author_name
'Ning, Yingtang'
'Kawahata, Masatoshi'
'Yamaguchi, Kentaro'
'Otani, Yuko'
'Ohwada, Tomohiko'

_publ_section_title
;
 Synthesis, structure and N-N bonding character of 1,1-disubstituted
 indazolium hexafluorophosphate.
;
_journal_issue 15
_journal_name_full 'Chemical communications (Cambridge, England)'
_journal_page_first 1881
_journal_page_last 1884
_journal_paper_doi 10.1039/c8cc00183a
_journal_volume 54
_journal_year 2018
_chemical_formula_sum 'C13 H17 F6 N2 P'
_chemical_formula_weight 346.25
_space_group_crystal_system monoclinic
_space_group_IT_number 14
_space_group_name_Hall '-P 2yn'
_space_group_name_H-M_alt 'P 1 21/n 1'
_symmetry_space_group_name_Hall '-P 2yn'
_symmetry_space_group_name_H-M 'P 1 21/n 1'
_atom_sites_solution_hydrogens difmap
_audit_creation_method SHELXL-2016/6
_audit_update_record
;
2018-01-05 deposited with the CCDC.
2018-01-25 downloaded from the CCDC.
;
_cell_angle_alpha 90
_cell_angle_beta 99.885(2)
_cell_angle_gamma 90
_cell_formula_units_Z 4
_cell_length_a 8.8739(5)
_cell_length_b 12.9265(7)
_cell_length_c 13.4682(7)
_cell_measurement_reflns_used 9994
_cell_measurement_temperature 100(2)
_cell_measurement_theta_max 78.52
_cell_measurement_theta_min 4.78
_cell_volume 1521.98(14)
_computing_cell_refinement 'SAINT (Bruker AXS, 2015)'
_computing_data_collection 'APEX3 (Bruker AXS, 2015)'
_computing_data_reduction 'SAINT (Bruker AXS, 2015)'
_computing_molecular_graphics 'ORTEP-3 for Windows (Farrugia, 1997)'
_computing_publication_material 'SHELXLE (H\"ubschle et al., 2011)'
_computing_structure_refinement 'SHELXL-2016/6 (Sheldrick, 2016)'
_computing_structure_solution 'SHELXT 2014/5 (Sheldrick, 2014)'
_diffrn_ambient_temperature 100(2)
_diffrn_detector_area_resol_mean 10.24
_diffrn_measured_fraction_theta_full 1.000
_diffrn_measured_fraction_theta_max 0.979
_diffrn_measurement_device_type 'BrukerD8 goniometer'
_diffrn_measurement_method 'omega and phi scans'
_diffrn_radiation_type CuK\a
_diffrn_radiation_wavelength 1.54178
_diffrn_reflns_av_R_equivalents 0.0399
_diffrn_reflns_av_unetI/netI 0.0190
_diffrn_reflns_Laue_measured_fraction_full 1.000
_diffrn_reflns_Laue_measured_fraction_max 0.979
_diffrn_reflns_limit_h_max 11
_diffrn_reflns_limit_h_min -10
_diffrn_reflns_limit_k_max 16
_diffrn_reflns_limit_k_min -15
_diffrn_reflns_limit_l_max 16
_diffrn_reflns_limit_l_min -16
_diffrn_reflns_number 20163
_diffrn_reflns_point_group_measured_fraction_full 1.000
_diffrn_reflns_point_group_measured_fraction_max 0.979
_diffrn_reflns_theta_full 67.679
_diffrn_reflns_theta_max 78.669
_diffrn_reflns_theta_min 4.776
_diffrn_source 'rotating-anode X-ray tube'
_exptl_absorpt_coefficient_mu 2.206
_exptl_absorpt_correction_T_max 0.8835
_exptl_absorpt_correction_T_min 0.8350
_exptl_absorpt_correction_type empirical
_exptl_absorpt_process_details 'SADABS Sheldrick 1996'
_exptl_crystal_colour colourless
_exptl_crystal_density_diffrn 1.511
_exptl_crystal_description prismatic
_exptl_crystal_F_000 712
_exptl_crystal_size_max 0.100
_exptl_crystal_size_mid 0.080
_exptl_crystal_size_min 0.050
_refine_diff_density_max 0.356
_refine_diff_density_min -0.599
_refine_diff_density_rms 0.059
_refine_ls_extinction_method none
_refine_ls_goodness_of_fit_ref 1.065
_refine_ls_hydrogen_treatment refall
_refine_ls_matrix_type full
_refine_ls_number_parameters 267
_refine_ls_number_reflns 3206
_refine_ls_number_restraints 0
_refine_ls_restrained_S_all 1.065
_refine_ls_R_factor_all 0.0382
_refine_ls_R_factor_gt 0.0333
_refine_ls_shift/su_max 0.001
_refine_ls_shift/su_mean 0.000
_refine_ls_structure_factor_coef Fsqd
_refine_ls_weighting_details 'w=1/[\s^2^(Fo^2^)+(0.0406P)^2^+0.8216P] where P=(Fo^2^+2Fc^2^)/3'
_refine_ls_weighting_scheme calc
_refine_ls_wR_factor_gt 0.0809
_refine_ls_wR_factor_ref 0.0870
_reflns_Friedel_coverage 0.000
_reflns_number_gt 2860
_reflns_number_total 3206
_reflns_threshold_expression 'I > 2\s(I)'
_cod_data_source_file c8cc00183a2.cif
_cod_data_source_block 3a
_cod_depositor_comments 'Adding full bibliography for 7121186--7121189.cif.'
_cod_database_code 7121189
_shelx_shelxl_version_number 2016/6
_shelx_space_group_comment
;
The symmetry employed for this shelxl refinement is uniquely defined
by the following loop, which should always be used as a source of
symmetry information in preference to the above space-group names.
They are only intended as comments.
;
_shelx_estimated_absorpt_t_min 0.810
_shelx_estimated_absorpt_t_max 0.898

loop_
_space_group_symop_operation_xyz
'x, y, z'
'-x+1/2, y+1/2, -z+1/2'
'-x, -y, -z'
'x-1/2, -y-1/2, z-1/2'

loop_
_atom_site_label
_atom_site_type_symbol
_atom_site_fract_x
_atom_site_fract_y
_atom_site_fract_z
_atom_site_U_iso_or_equiv
_atom_site_adp_type
_atom_site_occupancy
_atom_site_site_symmetry_order
_atom_site_calc_flag
C1 C 0.39763(16) 0.15792(10) 0.34850(11) 0.0186(3) Uani 1 1 d
C2 C 0.51139(16) 0.14262(10) 0.43917(10) 0.0171(3) Uani 1 1 d
C3 C 0.45879(16) 0.19621(10) 0.51501(10) 0.0172(3) Uani 1 1 d
C4 C 0.53563(17) 0.20153(12) 0.61308(11) 0.0224(3) Uani 1 1 d
C5 C 0.67322(18) 0.14692(12) 0.63257(11) 0.0250(3) Uani 1 1 d
C6 C 0.72788(17) 0.09116(12) 0.55731(12) 0.0246(3) Uani 1 1 d
C7 C 0.64837(17) 0.08837(11) 0.45915(12) 0.0221(3) Uani 1 1 d
C8 C 0.4091(2) 0.11616(13) 0.24734(12) 0.0276(3) Uani 1 1 d
C9 C 0.32453(17) 0.36189(11) 0.47523(11) 0.0194(3) Uani 1 1 d
C10 C 0.17370(19) 0.41125(12) 0.43077(11) 0.0238(3) Uani 1 1 d
C11 C 0.04366(19) 0.37282(13) 0.48175(13) 0.0271(3) Uani 1 1 d
C12 C 0.03271(18) 0.25534(13) 0.47592(14) 0.0289(3) Uani 1 1 d
C13 C 0.18255(17) 0.20490(12) 0.52100(12) 0.0232(3) Uani 1 1 d
H1 H 0.497(2) 0.2413(14) 0.6650(14) 0.024(4) Uiso 1 1 d
H2 H 0.733(2) 0.1494(15) 0.6996(15) 0.029(5) Uiso 1 1 d
H3 H 0.822(2) 0.0563(15) 0.5732(14) 0.032(5) Uiso 1 1 d
H4 H 0.690(2) 0.0513(14) 0.4096(14) 0.027(5) Uiso 1 1 d
H5 H 0.316(3) 0.1271(17) 0.2015(17) 0.043(6) Uiso 1 1 d
H6 H 0.433(3) 0.0471(19) 0.2528(17) 0.046(6) Uiso 1 1 d
H7 H 0.495(3) 0.149(2) 0.2249(19) 0.056(7) Uiso 1 1 d
H8 H 0.408(2) 0.3792(15) 0.4393(14) 0.027(5) Uiso 1 1 d
H9 H 0.353(2) 0.3774(14) 0.5466(14) 0.022(4) Uiso 1 1 d
H10 H 0.190(2) 0.4857(15) 0.4400(14) 0.028(5) Uiso 1 1 d
H11 H 0.151(2) 0.3985(14) 0.3584(15) 0.026(5) Uiso 1 1 d
H12 H -0.051(2) 0.4029(15) 0.4490(15) 0.031(5) Uiso 1 1 d
H13 H 0.059(2) 0.3933(14) 0.5516(15) 0.028(5) Uiso 1 1 d
H14 H -0.044(2) 0.2319(16) 0.5138(16) 0.037(5) Uiso 1 1 d
H15 H 0.003(2) 0.2334(15) 0.4064(15) 0.030(5) Uiso 1 1 d
H16 H 0.184(2) 0.1290(16) 0.5122(14) 0.028(5) Uiso 1 1 d
H17 H 0.217(2) 0.2222(14) 0.5929(15) 0.026(5) Uiso 1 1 d
N1 N 0.28316(14) 0.21385(9) 0.36302(9) 0.0196(3) Uani 1 1 d
N2 N 0.31318(13) 0.24442(9) 0.47101(8) 0.0164(2) Uani 1 1 d
F1 F 0.54784(11) 0.49652(9) 0.72144(8) 0.0389(3) Uani 1 1 d
F2 F 0.44983(12) 0.64855(8) 0.76272(8) 0.0391(3) Uani 1 1 d
F3 F 0.21764(11) 0.57264(10) 0.75531(8) 0.0404(3) Uani 1 1 d
F4 F 0.31639(13) 0.42018(8) 0.71493(8) 0.0410(3) Uani 1 1 d
F5 F 0.34105(11) 0.56319(8) 0.62074(7) 0.0342(2) Uani 1 1 d
F6 F 0.42430(11) 0.50589(8) 0.85555(7) 0.0337(2) Uani 1 1 d
P1 P 0.38269(4) 0.53486(3) 0.73804(3) 0.02359(12) Uani 1 1 d

loop_
_atom_site_aniso_label
_atom_site_aniso_U_11
_atom_site_aniso_U_22
_atom_site_aniso_U_33
_atom_site_aniso_U_23
_atom_site_aniso_U_13
_atom_site_aniso_U_12
C1 0.0225(7) 0.0152(6) 0.0185(7) -0.0012(5) 0.0050(5) -0.0010(5)
C2 0.0196(7) 0.0150(6) 0.0177(6) -0.0007(5) 0.0058(5) -0.0013(5)
C3 0.0177(7) 0.0161(6) 0.0186(7) 0.0018(5) 0.0055(5) 0.0022(5)
C4 0.0251(7) 0.0258(7) 0.0169(7) -0.0007(5) 0.0052(6) 0.0029(6)
C5 0.0253(8) 0.0275(8) 0.0209(7) 0.0030(6) 0.0005(6) 0.0010(6)
C6 0.0186(7) 0.0236(7) 0.0317(8) 0.0025(6) 0.0044(6) 0.0029(6)
C7 0.0220(7) 0.0190(7) 0.0272(8) -0.0016(6) 0.0099(6) 0.0018(6)
C8 0.0381(9) 0.0254(8) 0.0192(7) -0.0074(6) 0.0049(7) 0.0042(7)
C9 0.0255(7) 0.0153(6) 0.0190(7) -0.0001(5) 0.0087(6) 0.0013(5)
C10 0.0341(8) 0.0193(7) 0.0189(7) 0.0027(5) 0.0073(6) 0.0090(6)
C11 0.0251(8) 0.0297(8) 0.0274(8) 0.0025(6) 0.0070(6) 0.0115(6)
C12 0.0203(8) 0.0312(9) 0.0369(9) 0.0030(7) 0.0096(7) 0.0028(6)
C13 0.0213(7) 0.0225(7) 0.0282(8) 0.0063(6) 0.0113(6) 0.0017(6)
N1 0.0250(6) 0.0188(6) 0.0148(6) -0.0021(4) 0.0029(5) 0.0008(5)
N2 0.0186(6) 0.0166(6) 0.0147(6) 0.0012(4) 0.0049(4) 0.0025(4)
F1 0.0293(5) 0.0532(6) 0.0383(6) 0.0031(5) 0.0175(4) 0.0057(5)
F2 0.0416(6) 0.0332(6) 0.0426(6) -0.0084(4) 0.0078(5) -0.0152(4)
F3 0.0233(5) 0.0638(7) 0.0365(6) -0.0083(5) 0.0117(4) -0.0007(5)
F4 0.0554(7) 0.0381(6) 0.0311(5) -0.0111(4) 0.0120(5) -0.0215(5)
F5 0.0328(5) 0.0470(6) 0.0234(5) -0.0008(4) 0.0065(4) -0.0053(4)
F6 0.0305(5) 0.0495(6) 0.0222(5) -0.0052(4) 0.0073(4) -0.0137(4)
P1 0.0199(2) 0.0316(2) 0.0210(2) -0.00765(15) 0.00803(14) -0.00851(15)

loop_
_atom_type_symbol
_atom_type_description
_atom_type_scat_dispersion_real
_atom_type_scat_dispersion_imag
_atom_type_scat_source
C C 0.0181 0.0091 'International Tables Vol C Tables 4.2.6.8 and 6.1.1.4'
H H 0.0000 0.0000 'International Tables Vol C Tables 4.2.6.8 and 6.1.1.4'
N N 0.0311 0.0180 'International Tables Vol C Tables 4.2.6.8 and 6.1.1.4'
F F 0.0727 0.0534 'International Tables Vol C Tables 4.2.6.8 and 6.1.1.4'
P P 0.2955 0.4335 'International Tables Vol C Tables 4.2.6.8 and 6.1.1.4'

loop_
_geom_angle_atom_site_label_1
_geom_angle_atom_site_label_2
_geom_angle_atom_site_label_3
_geom_angle
N1 C1 C2 113.54(12)
N1 C1 C8 121.53(14)
C2 C1 C8 124.91(13)
C3 C2 C7 120.39(13)
C3 C2 C1 106.15(12)
C7 C2 C1 133.45(13)
C2 C3 C4 123.98(13)
C2 C3 N2 107.52(12)
C4 C3 N2 128.50(12)
C3 C4 C5 115.30(13)
C3 C4 H1 122.4(11)
C5 C4 H1 122.3(11)
C4 C5 C6 121.74(14)
C4 C5 H2 118.8(11)
C6 C5 H2 119.4(11)
C7 C6 C5 121.44(14)
C7 C6 H3 119.4(12)
C5 C6 H3 119.2(12)
C6 C7 C2 117.14(13)
C6 C7 H4 119.2(11)
C2 C7 H4 123.7(11)
C1 C8 H5 110.7(13)
C1 C8 H6 109.3(14)
H5 C8 H6 110.9(19)
C1 C8 H7 108.2(15)
H5 C8 H7 112(2)
H6 C8 H7 106(2)
C10 C9 N2 110.98(12)
C10 C9 H8 113.9(11)
N2 C9 H8 105.1(11)
C10 C9 H9 111.5(10)
N2 C9 H9 104.3(11)
H8 C9 H9 110.5(15)
C9 C10 C11 111.82(12)
C9 C10 H10 105.2(11)
C11 C10 H10 111.8(11)
C9 C10 H11 110.1(11)
C11 C10 H11 110.6(11)
H10 C10 H11 107.2(15)
C12 C11 C10 110.39(13)
C12 C11 H12 109.6(12)
C10 C11 H12 109.4(12)
C12 C11 H13 108.7(11)
C10 C11 H13 111.0(11)
H12 C11 H13 107.6(16)
C13 C12 C11 111.44(14)
C13 C12 H14 107.7(12)
C11 C12 H14 109.3(13)
C13 C12 H15 109.6(11)
C11 C12 H15 110.2(12)
H14 C12 H15 108.7(16)
C12 C13 N2 111.17(12)
C12 C13 H16 114.1(11)
N2 C13 H16 104.7(11)
C12 C13 H17 113.3(11)
N2 C13 H17 103.3(11)
H16 C13 H17 109.5(15)
C1 N1 N2 106.50(11)
C3 N2 N1 106.28(10)
C3 N2 C9 111.17(11)
N1 N2 C9 107.54(10)
C3 N2 C13 111.31(10)
N1 N2 C13 108.71(11)
C9 N2 C13 111.60(11)
F3 P1 F1 179.59(7)
F3 P1 F2 90.40(6)
F1 P1 F2 89.78(6)
F3 P1 F5 90.67(6)
F1 P1 F5 89.70(5)
F2 P1 F5 90.55(6)
F3 P1 F4 89.76(6)
F1 P1 F4 90.05(6)
F2 P1 F4 179.14(6)
F5 P1 F4 90.30(6)
F3 P1 F6 89.38(6)
F1 P1 F6 90.25(6)
F2 P1 F6 89.71(6)
F5 P1 F6 179.74(6)
F4 P1 F6 89.45(6)

loop_
_geom_bond_atom_site_label_1
_geom_bond_atom_site_label_2
_geom_bond_distance
C1 N1 1.2888(19)
C1 C2 1.458(2)
C1 C8 1.485(2)
C2 C3 1.3802(19)
C2 C7 1.389(2)
C3 C4 1.380(2)
C3 N2 1.4650(17)
C4 C5 1.396(2)
C4 H1 0.976(19)
C5 C6 1.397(2)
C5 H2 0.97(2)
C6 C7 1.388(2)
C6 H3 0.94(2)
C7 H4 0.947(19)
C8 H5 0.95(2)
C8 H6 0.92(2)
C8 H7 0.97(3)
C9 C10 1.511(2)
C9 N2 1.5222(17)
C9 H8 0.981(19)
C9 H9 0.972(18)
C10 C11 1.524(2)
C10 H10 0.98(2)
C10 H11 0.98(2)
C11 C12 1.523(2)
C11 H12 0.96(2)
C11 H13 0.96(2)
C12 C13 1.511(2)
C12 H14 0.97(2)
C12 H15 0.97(2)
C13 N2 1.5252(17)
C13 H16 0.99(2)
C13 H17 0.990(19)
N1 N2 1.4864(15)
F1 P1 1.5987(10)
F2 P1 1.5992(10)
F3 P1 1.5984(10)
F4 P1 1.6055(10)
F5 P1 1.6018(10)
F6 P1 1.6064(10)

loop_
_geom_torsion_atom_site_label_1
_geom_torsion_atom_site_label_2
_geom_torsion_atom_site_label_3
_geom_torsion_atom_site_label_4
_geom_torsion
N1 C1 C2 C3 -0.63(17)
C8 C1 C2 C3 178.33(14)
N1 C1 C2 C7 179.01(15)
C8 C1 C2 C7 -2.0(3)
C7 C2 C3 C4 0.9(2)
C1 C2 C3 C4 -179.42(13)
C7 C2 C3 N2 -179.77(12)
C1 C2 C3 N2 -0.07(15)
C2 C3 C4 C5 -0.8(2)
N2 C3 C4 C5 -179.99(13)
C3 C4 C5 C6 0.0(2)
C4 C5 C6 C7 0.7(2)
C5 C6 C7 C2 -0.6(2)
C3 C2 C7 C6 -0.2(2)
C1 C2 C7 C6 -179.76(15)
N2 C9 C10 C11 55.43(16)
C9 C10 C11 C12 -56.06(18)
C10 C11 C12 C13 56.01(18)
C11 C12 C13 N2 -55.64(18)
C2 C1 N1 N2 1.02(16)
C8 C1 N1 N2 -177.98(13)
C2 C3 N2 N1 0.64(14)
C4 C3 N2 N1 179.95(14)
C2 C3 N2 C9 -116.09(12)
C4 C3 N2 C9 63.22(18)
C2 C3 N2 C13 118.83(13)
C4 C3 N2 C13 -61.85(19)
C1 N1 N2 C3 -1.01(14)
C1 N1 N2 C9 118.12(12)
C1 N1 N2 C13 -120.91(12)
C10 C9 N2 C3 -179.41(11)
C10 C9 N2 N1 64.64(13)
C10 C9 N2 C13 -54.49(15)
C12 C13 N2 C3 179.61(12)
C12 C13 N2 N1 -63.67(15)
C12 C13 N2 C9 54.77(16)
